data_4070741
loop_
_publ_author_name
'Braunschweig, Holger'
'Leech, Ralph'
'Rais, Daniela'
'Radacki, Krzysztof'
'Uttinger, Katharina'

_publ_section_title
;
 Conversion oftrans-Bromoboryl Platinum Complexes into theircis-Analogues
 upon Treatment with Chelating Bisphosphines
;
_journal_issue 3
_journal_name_full Organometallics
_journal_page_first 418
_journal_paper_doi 10.1021/om700976t
_journal_volume 27
_journal_year 2008
_chemical_formula_moiety 'C31 H58 B Br2 N P2 Pt, C7 H8'
_chemical_formula_sum 'C38 H66 B Br2 N P2 Pt'
_chemical_formula_weight 964.58
_chemical_name_common
;
?
;
_chemical_name_systematic
; 
?
;
_space_group_IT_number 61
_symmetry_cell_setting orthorhombic
_symmetry_space_group_name_Hall '-P 2ac 2ab'
_symmetry_space_group_name_H-M 'P b c a'
_atom_sites_solution_hydrogens geom
_atom_sites_solution_primary direct
_atom_sites_solution_secondary difmap
_audit_creation_method SHELXL-97
_cell_angle_alpha 90.00
_cell_angle_beta 90.00
_cell_angle_gamma 90.00
_cell_formula_units_Z 8
_cell_length_a 17.1174(4)
_cell_length_b 19.8926(4)
_cell_length_c 23.6733(6)
_cell_measurement_reflns_used 9758
_cell_measurement_temperature 100(2)
_cell_measurement_theta_max 29.35
_cell_measurement_theta_min 2.33
_cell_volume 8061.0(3)
_computing_cell_refinement 'Saint+ ver. 7.12A (Bruker AXS)'
_computing_data_collection 'APEX2 ver. 1.0-27 (Bruker AXS)'
_computing_data_reduction 'Saint+ ver. 7.12A (Bruker AXS)'
_computing_molecular_graphics 'XP ver. 5.1 (Bruker AXS, 1998)'
_computing_publication_material 'SHELXL-97 (Sheldrick, 1997)'
_computing_structure_refinement 'SHELXL-97 (Sheldrick, 1997)'
_computing_structure_solution 'SHELXS-97 (Sheldrick, 1990)'
_diffrn_ambient_temperature 100(2)
_diffrn_measured_fraction_theta_full 1.000
_diffrn_measured_fraction_theta_max 0.998
_diffrn_measurement_device_type 'CCD area detector'
_diffrn_measurement_method 'phi and omega scans'
_diffrn_radiation_monochromator 'multi-layer mirror'
_diffrn_radiation_source 'rotating anode'
_diffrn_radiation_type MoK\a
_diffrn_radiation_wavelength 0.71073
_diffrn_reflns_av_R_equivalents 0.0680
_diffrn_reflns_av_sigmaI/netI 0.0191
_diffrn_reflns_limit_h_max 19
_diffrn_reflns_limit_h_min -23
_diffrn_reflns_limit_k_max 27
_diffrn_reflns_limit_k_min -27
_diffrn_reflns_limit_l_max 32
_diffrn_reflns_limit_l_min -32
_diffrn_reflns_number 498646
_diffrn_reflns_theta_full 26.00
_diffrn_reflns_theta_max 29.69
_diffrn_reflns_theta_min 1.79
_exptl_absorpt_coefficient_mu 5.570
_exptl_absorpt_correction_T_max 0.51
_exptl_absorpt_correction_T_min 0.32
_exptl_absorpt_correction_type multi-scan
_exptl_absorpt_process_details 'Sadabs 2004/1 (Brucker Nonius 2004)'
_exptl_crystal_colour colourless
_exptl_crystal_density_diffrn 1.590
_exptl_crystal_density_method 'not measured'
_exptl_crystal_description plate
_exptl_crystal_F_000 3872
_exptl_crystal_size_max 0.22
_exptl_crystal_size_mid 0.21
_exptl_crystal_size_min 0.12
_refine_diff_density_max 2.359
_refine_diff_density_min -1.272
_refine_diff_density_rms 0.121
_refine_ls_extinction_method none
_refine_ls_goodness_of_fit_ref 1.097
_refine_ls_hydrogen_treatment constr
_refine_ls_matrix_type full
_refine_ls_number_parameters 418
_refine_ls_number_reflns 11403
_refine_ls_number_restraints 143
_refine_ls_restrained_S_all 1.108
_refine_ls_R_factor_all 0.0389
_refine_ls_R_factor_gt 0.0268
_refine_ls_shift/su_max 0.004
_refine_ls_shift/su_mean 0.000
_refine_ls_structure_factor_coef Fsqd
_refine_ls_weighting_details 'calc w=1/[\s^2^(Fo^2^)+(0.0185P)^2^+28.7230P] where P=(Fo^2^+2Fc^2^)/3'
_refine_ls_weighting_scheme calc
_refine_ls_wR_factor_gt 0.0593
_refine_ls_wR_factor_ref 0.0659
_reflns_number_gt 9609
_reflns_number_total 11403
_reflns_threshold_expression >2sigma(I)
_cod_data_source_file om700976t-file004.cif
_cod_data_source_block kr166
_cod_depositor_comments
;
The following automatic conversions were performed:

'_symmetry_cell_setting' value 'Orthorhombic' changed to
'orthorhombic' according to
/home/saulius/struct/CIF-dictionaries/cif_core.dic dictionary named
'cif_core.dic' version 2.4.1 from 2010-06-29.

Automatic conversion script
Id: cif_fix_values 1715 2011-07-08 13:25:40Z adriana 
;
_cod_original_sg_symbol_H-M Pbca
_cod_database_code 4070741

loop_
_symmetry_equiv_pos_as_xyz
'x, y, z'
'-x+1/2, -y, z+1/2'
'-x, y+1/2, -z+1/2'
'x+1/2, -y+1/2, -z'
'-x, -y, -z'
'x-1/2, y, -z-1/2'
'x, -y-1/2, z-1/2'
'-x-1/2, y-1/2, z'

loop_
_atom_site_label
_atom_site_type_symbol
_atom_site_fract_x
_atom_site_fract_y
_atom_site_fract_z
_atom_site_U_iso_or_equiv
_atom_site_adp_type
_atom_site_occupancy
_atom_site_symmetry_multiplicity
_atom_site_calc_flag
_atom_site_refinement_flags
_atom_site_disorder_assembly
_atom_site_disorder_group
Pt1 Pt 0.975908(6) 0.018311(5) 0.297501(4) 0.01343(3) Uani 1 1 d . . .
Br1 Br 1.093847(18) -0.056101(16) 0.294407(15) 0.02546(7) Uani 1 1 d . . .
P2 P 0.87442(4) 0.08731(4) 0.29983(3) 0.01534(14) Uani 1 1 d . . .
P1 P 0.88697(4) -0.06963(4) 0.27977(3) 0.01675(14) Uani 1 1 d . . .
C40 C 0.88383(17) 0.15857(16) 0.25074(14) 0.0204(6) Uani 1 1 d . . .
H40A H 0.9306 0.1847 0.2634 0.025 Uiso 1 1 calc R . .
N1 N 1.08661(15) 0.09960(13) 0.37595(11) 0.0201(5) Uani 1 1 d . . .
C51 C 1.05809(19) 0.05750(18) 0.42294(13) 0.0239(6) Uani 1 1 d . . .
H51A H 1.0157 0.0279 0.4091 0.029 Uiso 1 1 calc R . .
H51B H 1.0361 0.0868 0.4528 0.029 Uiso 1 1 calc R . .
C25 C 0.9182(2) -0.11501(16) 0.38945(13) 0.0234(6) Uani 1 1 d . . .
H25A H 0.9638 -0.0844 0.3882 0.028 Uiso 1 1 calc R . .
H25B H 0.8730 -0.0893 0.4041 0.028 Uiso 1 1 calc R . .
C13 C 0.9083(2) -0.1335(2) 0.08950(15) 0.0352(8) Uani 1 1 d . . .
H13A H 0.8979 -0.1594 0.0546 0.042 Uiso 1 1 calc R . .
H13B H 0.9479 -0.0988 0.0806 0.042 Uiso 1 1 calc R . .
C22 C 0.8504(2) -0.24910(16) 0.37093(15) 0.0259(7) Uani 1 1 d . . .
H22A H 0.8049 -0.2798 0.3724 0.031 Uiso 1 1 calc R . .
H22B H 0.8956 -0.2749 0.3564 0.031 Uiso 1 1 calc R . .
C35 C 0.9021(2) 0.17986(18) 0.38780(16) 0.0287(7) Uani 1 1 d . . .
H35A H 0.9522 0.1573 0.3965 0.034 Uiso 1 1 calc R . .
H35B H 0.9119 0.2135 0.3578 0.034 Uiso 1 1 calc R . .
C52 C 1.1230(2) 0.01448(19) 0.44795(15) 0.0303(8) Uani 1 1 d . . .
H52A H 1.1407 -0.0187 0.4195 0.036 Uiso 1 1 calc R . .
H52B H 1.1027 -0.0105 0.4810 0.036 Uiso 1 1 calc R . .
C55 C 1.1505(2) 0.14342(18) 0.39400(15) 0.0273(7) Uani 1 1 d . . .
H55A H 1.1314 0.1747 0.4235 0.033 Uiso 1 1 calc R . .
H55B H 1.1688 0.1705 0.3615 0.033 Uiso 1 1 calc R . .
C30 C 0.84342(18) 0.12767(16) 0.36623(14) 0.0215(6) Uani 1 1 d . . .
H30A H 0.7945 0.1530 0.3572 0.026 Uiso 1 1 calc R . .
C20 C 0.89999(18) -0.14024(15) 0.32952(13) 0.0193(6) Uani 1 1 d . . .
H20A H 0.9473 -0.1654 0.3166 0.023 Uiso 1 1 calc R . .
C31 C 0.8217(2) 0.07756(18) 0.41277(14) 0.0255(7) Uani 1 1 d . . .
H31A H 0.8684 0.0509 0.4233 0.031 Uiso 1 1 calc R . .
H31B H 0.7814 0.0461 0.3985 0.031 Uiso 1 1 calc R . .
C23 C 0.8686(2) -0.22434(18) 0.43039(15) 0.0289(7) Uani 1 1 d . . .
H23A H 0.8829 -0.2630 0.4546 0.035 Uiso 1 1 calc R . .
H23B H 0.8216 -0.2028 0.4467 0.035 Uiso 1 1 calc R . .
C14 C 0.9400(3) -0.1802(2) 0.13451(16) 0.0475(12) Uani 1 1 d . . .
H14A H 0.9907 -0.1987 0.1218 0.057 Uiso 1 1 calc R . .
H14B H 0.9034 -0.2183 0.1396 0.057 Uiso 1 1 calc R . .
C32 C 0.7904(2) 0.1147(2) 0.46501(15) 0.0332(8) Uani 1 1 d . . .
H32A H 0.7412 0.1381 0.4552 0.040 Uiso 1 1 calc R . .
H32B H 0.7788 0.0817 0.4952 0.040 Uiso 1 1 calc R . .
C54 C 1.2184(2) 0.1023(2) 0.41736(16) 0.0337(8) Uani 1 1 d . . .
H54A H 1.2403 0.0738 0.3870 0.040 Uiso 1 1 calc R . .
H54B H 1.2601 0.1330 0.4306 0.040 Uiso 1 1 calc R . .
C41 C 0.81505(19) 0.20823(17) 0.25045(17) 0.0289(7) Uani 1 1 d . . .
H41A H 0.8050 0.2243 0.2894 0.035 Uiso 1 1 calc R . .
H41B H 0.7674 0.1853 0.2367 0.035 Uiso 1 1 calc R . .
C24 C 0.9358(2) -0.17399(17) 0.42911(14) 0.0261(7) Uani 1 1 d . . .
H24A H 0.9840 -0.1970 0.4164 0.031 Uiso 1 1 calc R . .
H24B H 0.9450 -0.1567 0.4677 0.031 Uiso 1 1 calc R . .
C11 C 0.8448(2) -0.0629(2) 0.16514(15) 0.0331(8) Uani 1 1 d . . .
H11A H 0.7945 -0.0434 0.1777 0.040 Uiso 1 1 calc R . .
H11B H 0.8824 -0.0257 0.1600 0.040 Uiso 1 1 calc R . .
C21 C 0.83256(19) -0.19125(16) 0.33055(14) 0.0237(6) Uani 1 1 d . . .
H21A H 0.7840 -0.1684 0.3426 0.028 Uiso 1 1 calc R . .
H21B H 0.8242 -0.2092 0.2920 0.028 Uiso 1 1 calc R . .
C12 C 0.8331(2) -0.0994(3) 0.10890(16) 0.0417(10) Uani 1 1 d . . .
H12A H 0.7915 -0.1336 0.1132 0.050 Uiso 1 1 calc R . .
H12B H 0.8160 -0.0668 0.0799 0.050 Uiso 1 1 calc R . .
C34 C 0.8721(3) 0.2155(2) 0.44074(18) 0.0425(10) Uani 1 1 d . . .
H34A H 0.9130 0.2462 0.4551 0.051 Uiso 1 1 calc R . .
H34B H 0.8258 0.2430 0.4308 0.051 Uiso 1 1 calc R . .
C15 C 0.9512(2) -0.14456(19) 0.19089(15) 0.0316(8) Uani 1 1 d . . .
H15A H 0.9923 -0.1099 0.1870 0.038 Uiso 1 1 calc R . .
H15B H 0.9686 -0.1775 0.2196 0.038 Uiso 1 1 calc R . .
C53 C 1.1919(2) 0.0580(2) 0.46606(16) 0.0353(9) Uani 1 1 d . . .
H53A H 1.1763 0.0865 0.4984 0.042 Uiso 1 1 calc R . .
H53B H 1.2356 0.0289 0.4783 0.042 Uiso 1 1 calc R . .
C10 C 0.8755(2) -0.11138(17) 0.21059(13) 0.0240(7) Uani 1 1 d . . .
H10A H 0.8357 -0.1478 0.2153 0.029 Uiso 1 1 calc R . .
C33 C 0.8501(3) 0.1661(3) 0.48677(17) 0.0458(11) Uani 1 1 d . . .
H33A H 0.8277 0.1907 0.5193 0.055 Uiso 1 1 calc R . .
H33B H 0.8975 0.1423 0.4999 0.055 Uiso 1 1 calc R . .
Br2 Br 1.098315(17) 0.152877(16) 0.262219(13) 0.02229(7) Uani 1 1 d . . .
C1 C 0.78957(18) -0.03404(16) 0.29467(14) 0.0208(6) Uani 1 1 d . . .
H1A H 0.7496 -0.0593 0.2732 0.025 Uiso 1 1 calc R . .
H1B H 0.7778 -0.0390 0.3354 0.025 Uiso 1 1 calc R . .
C2 C 0.78577(17) 0.04077(16) 0.27834(14) 0.0206(6) Uani 1 1 d . . .
H2A H 0.7396 0.0615 0.2965 0.025 Uiso 1 1 calc R . .
H2B H 0.7792 0.0446 0.2369 0.025 Uiso 1 1 calc R . .
B1 B 1.05465(19) 0.09158(17) 0.32193(14) 0.0163(6) Uani 1 1 d . . .
C45 C 0.9017(2) 0.13451(18) 0.19052(14) 0.0260(7) Uani 1 1 d . . .
H45A H 0.8563 0.1096 0.1754 0.031 Uiso 1 1 calc R . .
H45B H 0.9471 0.1036 0.1912 0.031 Uiso 1 1 calc R . .
C42 C 0.8337(2) 0.26842(19) 0.21196(19) 0.0375(9) Uani 1 1 d . . .
H42A H 0.7881 0.2989 0.2108 0.045 Uiso 1 1 calc R . .
H42B H 0.8784 0.2937 0.2279 0.045 Uiso 1 1 calc R . .
C44 C 0.9198(2) 0.1948(2) 0.15217(16) 0.0337(8) Uani 1 1 d . . .
H44A H 0.9685 0.2168 0.1652 0.040 Uiso 1 1 calc R . .
H44B H 0.9285 0.1788 0.1131 0.040 Uiso 1 1 calc R . .
C43 C 0.8537(2) 0.2460(2) 0.15238(18) 0.0399(10) Uani 1 1 d . . .
H43A H 0.8692 0.2856 0.1297 0.048 Uiso 1 1 calc R . .
H43B H 0.8068 0.2259 0.1346 0.048 Uiso 1 1 calc R . .
C60A C 0.6011(3) 1.0060(4) 0.4081(3) 0.0899(14) Uani 0.426(7) 1 d PDU A 1
C61A C 0.6194(3) 0.9460(4) 0.3810(3) 0.052(2) Uani 0.426(7) 1 d PDU A 1
H61A H 0.6248 0.9434 0.3412 0.063 Uiso 0.426(7) 1 calc PR A 1
C62A C 0.6294(5) 0.8900(4) 0.4154(4) 0.055(2) Uani 0.426(7) 1 d PDU A 1
H62A H 0.6419 0.8485 0.3979 0.066 Uiso 0.426(7) 1 calc PR A 1
C63A C 0.6222(5) 0.8912(4) 0.4739(4) 0.0899(14) Uani 0.426(7) 1 d PDU A 1
H63A H 0.6293 0.8521 0.4963 0.108 Uiso 0.426(7) 1 calc PR A 1
C64A C 0.6038(5) 0.9532(4) 0.4975(3) 0.052(2) Uani 0.426(7) 1 d PDU A 1
H64A H 0.5984 0.9558 0.5373 0.063 Uiso 0.426(7) 1 calc PR A 1
C65A C 0.5928(5) 1.0116(4) 0.4662(3) 0.055(2) Uani 0.426(7) 1 d PDU A 1
H65A H 0.5803 1.0532 0.4838 0.066 Uiso 0.426(7) 1 calc PR A 1
C66A C 0.5916(6) 1.0581(6) 0.3783(5) 0.0899(14) Uani 0.426(7) 1 d PDU A 1
H66A H 0.5766 1.0450 0.3399 0.135 Uiso 0.426(7) 1 calc PR A 1
H66B H 0.6404 1.0837 0.3770 0.135 Uiso 0.426(7) 1 calc PR A 1
H66C H 0.5503 1.0859 0.3949 0.135 Uiso 0.426(7) 1 calc PR A 1
C60B C 0.6150(3) 0.9390(4) 0.4450(3) 0.0899(14) Uani 0.574(7) 1 d PDU A 2
C61B C 0.6183(3) 0.9376(3) 0.3864(3) 0.069(2) Uani 0.574(7) 1 d PDU A 2
H61B H 0.6298 0.8975 0.3662 0.082 Uiso 0.574(7) 1 calc PR A 2
C62B C 0.6037(3) 0.9980(3) 0.3587(2) 0.0456(16) Uani 0.574(7) 1 d PDU A 2
H62B H 0.6056 0.9982 0.3186 0.055 Uiso 0.574(7) 1 calc PR A 2
C63B C 0.5866(4) 1.0579(4) 0.3862(3) 0.0899(14) Uani 0.574(7) 1 d PDU A 2
H63B H 0.5770 1.0984 0.3661 0.108 Uiso 0.574(7) 1 calc PR A 2
C64B C 0.5846(4) 1.0549(3) 0.4448(3) 0.069(2) Uani 0.574(7) 1 d PDU A 2
H64B H 0.5730 1.0950 0.4649 0.082 Uiso 0.574(7) 1 calc PR A 2
C65B C 0.5984(4) 0.9967(3) 0.4757(2) 0.0456(16) Uani 0.574(7) 1 d PDU A 2
H65B H 0.5965 0.9964 0.5158 0.055 Uiso 0.574(7) 1 calc PR A 2
C66B C 0.6279(5) 0.8851(6) 0.4717(4) 0.0899(14) Uani 0.574(7) 1 d PDU A 2
H66D H 0.6844 0.8778 0.4747 0.135 Uiso 0.574(7) 1 calc PR A 2
H66E H 0.6039 0.8474 0.4516 0.135 Uiso 0.574(7) 1 calc PR A 2
H66F H 0.6053 0.8885 0.5097 0.135 Uiso 0.574(7) 1 calc PR A 2

loop_
_atom_site_aniso_label
_atom_site_aniso_U_11
_atom_site_aniso_U_22
_atom_site_aniso_U_33
_atom_site_aniso_U_23
_atom_site_aniso_U_13
_atom_site_aniso_U_12
Pt1 0.01197(5) 0.01518(5) 0.01316(5) -0.00052(4) -0.00058(4) -0.00130(4)
Br1 0.01804(14) 0.02263(15) 0.03572(18) -0.00632(13) -0.00142(12) 0.00454(11)
P2 0.0137(3) 0.0167(3) 0.0156(3) 0.0011(3) 0.0007(3) -0.0007(3)
P1 0.0164(3) 0.0177(3) 0.0161(3) -0.0026(3) -0.0001(3) -0.0038(3)
C40 0.0149(13) 0.0215(15) 0.0249(16) 0.0068(12) -0.0005(11) -0.0017(11)
N1 0.0190(12) 0.0224(13) 0.0190(12) -0.0001(10) -0.0043(10) -0.0041(10)
C51 0.0214(15) 0.0342(17) 0.0162(14) 0.0024(13) -0.0003(12) -0.0037(13)
C25 0.0326(17) 0.0181(14) 0.0194(15) -0.0008(12) -0.0028(13) -0.0052(13)
C13 0.048(2) 0.040(2) 0.0175(16) -0.0059(15) -0.0011(15) 0.0000(18)
C22 0.0279(16) 0.0183(14) 0.0314(18) 0.0018(13) -0.0024(14) -0.0069(13)
C35 0.0248(16) 0.0303(18) 0.0311(18) -0.0104(14) 0.0032(14) -0.0013(14)
C52 0.0279(17) 0.038(2) 0.0250(17) 0.0089(15) -0.0040(14) 0.0004(15)
C55 0.0252(16) 0.0293(17) 0.0273(17) -0.0021(14) -0.0088(13) -0.0077(13)
C30 0.0197(14) 0.0218(15) 0.0231(15) -0.0013(12) 0.0031(12) 0.0014(12)
C20 0.0203(14) 0.0186(14) 0.0190(14) -0.0033(11) -0.0005(11) -0.0038(11)
C31 0.0266(16) 0.0310(17) 0.0188(15) 0.0023(13) 0.0017(12) 0.0052(13)
C23 0.0351(19) 0.0252(16) 0.0264(17) 0.0039(14) 0.0022(14) -0.0058(14)
C14 0.086(4) 0.033(2) 0.0237(19) -0.0071(16) 0.004(2) 0.016(2)
C32 0.0331(19) 0.046(2) 0.0202(16) -0.0019(15) 0.0054(14) 0.0067(16)
C54 0.0208(16) 0.047(2) 0.0333(19) 0.0019(17) -0.0097(14) -0.0053(15)
C41 0.0168(15) 0.0275(17) 0.042(2) 0.0119(15) 0.0020(14) 0.0028(12)
C24 0.0330(18) 0.0247(16) 0.0206(16) 0.0004(13) -0.0026(13) -0.0039(14)
C11 0.0295(18) 0.049(2) 0.0205(16) -0.0069(16) -0.0071(14) 0.0107(16)
C21 0.0223(15) 0.0221(15) 0.0267(16) 0.0006(13) -0.0017(13) -0.0058(12)
C12 0.034(2) 0.071(3) 0.0209(18) -0.0111(19) -0.0068(15) -0.003(2)
C34 0.035(2) 0.049(2) 0.044(2) -0.023(2) 0.0037(18) -0.0018(18)
C15 0.048(2) 0.0269(17) 0.0202(17) -0.0006(13) -0.0008(15) 0.0127(16)
C53 0.0252(17) 0.055(2) 0.0253(18) 0.0057(17) -0.0087(14) 0.0019(17)
C10 0.0262(16) 0.0263(16) 0.0195(15) -0.0037(12) 0.0010(12) -0.0102(13)
C33 0.043(2) 0.067(3) 0.028(2) -0.019(2) 0.0006(17) 0.001(2)
Br2 0.01600(13) 0.02769(15) 0.02318(15) 0.00810(12) -0.00070(11) -0.00527(11)
C1 0.0168(13) 0.0225(14) 0.0231(15) -0.0008(12) 0.0001(12) -0.0048(11)
C2 0.0143(13) 0.0228(15) 0.0246(15) 0.0046(12) -0.0018(11) -0.0030(11)
B1 0.0122(14) 0.0178(15) 0.0189(16) 0.0008(12) 0.0010(12) 0.0020(11)
C45 0.0255(16) 0.0316(17) 0.0210(16) 0.0089(13) -0.0004(12) -0.0039(13)
C42 0.0231(17) 0.0314(19) 0.058(3) 0.0216(18) 0.0012(17) 0.0051(14)
C44 0.0302(18) 0.041(2) 0.0300(19) 0.0174(16) 0.0011(15) -0.0039(16)
C43 0.0288(18) 0.042(2) 0.049(2) 0.0282(19) -0.0071(17) -0.0058(17)
C60A 0.0782(19) 0.093(2) 0.099(2) 0.0024(17) -0.0159(17) -0.0075(17)
C61A 0.035(3) 0.051(3) 0.071(4) -0.012(3) 0.001(3) -0.011(3)
C62A 0.053(3) 0.068(4) 0.044(3) 0.005(3) 0.004(3) -0.012(3)
C63A 0.0782(19) 0.093(2) 0.099(2) 0.0024(17) -0.0159(17) -0.0075(17)
C64A 0.035(3) 0.051(3) 0.071(4) -0.012(3) 0.001(3) -0.011(3)
C65A 0.053(3) 0.068(4) 0.044(3) 0.005(3) 0.004(3) -0.012(3)
C66A 0.0782(19) 0.093(2) 0.099(2) 0.0024(17) -0.0159(17) -0.0075(17)
C60B 0.0782(19) 0.093(2) 0.099(2) 0.0024(17) -0.0159(17) -0.0075(17)
C61B 0.055(3) 0.076(4) 0.074(3) -0.015(3) -0.003(3) -0.005(3)
C62B 0.039(2) 0.068(3) 0.030(2) 0.001(2) -0.0003(19) -0.015(2)
C63B 0.0782(19) 0.093(2) 0.099(2) 0.0024(17) -0.0159(17) -0.0075(17)
C64B 0.055(3) 0.076(4) 0.074(3) -0.015(3) -0.003(3) -0.005(3)
C65B 0.039(2) 0.068(3) 0.030(2) 0.001(2) -0.0003(19) -0.015(2)
C66B 0.0782(19) 0.093(2) 0.099(2) 0.0024(17) -0.0159(17) -0.0075(17)

loop_
_atom_type_symbol
_atom_type_description
_atom_type_scat_dispersion_real
_atom_type_scat_dispersion_imag
_atom_type_scat_source
C C 0.0033 0.0016 'International Tables Vol C Tables 4.2.6.8 and 6.1.1.4'
H H 0.0000 0.0000 'International Tables Vol C Tables 4.2.6.8 and 6.1.1.4'
N N 0.0061 0.0033 'International Tables Vol C Tables 4.2.6.8 and 6.1.1.4'
P P 0.1023 0.0942 'International Tables Vol C Tables 4.2.6.8 and 6.1.1.4'
Br Br -0.2901 2.4595 'International Tables Vol C Tables 4.2.6.8 and 6.1.1.4'
Pt Pt -1.7033 8.3905 'International Tables Vol C Tables 4.2.6.8 and 6.1.1.4'
B B 0.0013 0.0007 'International Tables Vol C Tables 4.2.6.8 and 6.1.1.4'

loop_
_geom_angle_atom_site_label_1
_geom_angle_atom_site_label_2
_geom_angle_atom_site_label_3
_geom_angle
B1 Pt1 P2 93.87(9)
B1 Pt1 P1 173.79(10)
P2 Pt1 P1 87.58(3)
B1 Pt1 Br1 84.22(9)
P2 Pt1 Br1 177.92(2)
P1 Pt1 Br1 94.41(2)
C40 P2 C30 103.20(15)
C40 P2 C2 106.48(14)
C30 P2 C2 102.50(15)
C40 P2 Pt1 113.14(10)
C30 P2 Pt1 121.13(11)
C2 P2 Pt1 109.06(11)
C1 P1 C20 106.20(14)
C1 P1 C10 104.22(15)
C20 P1 C10 103.67(15)
C1 P1 Pt1 105.36(10)
C20 P1 Pt1 111.91(10)
C10 P1 Pt1 124.10(11)
C45 C40 C41 110.5(3)
C45 C40 P2 111.4(2)
C41 C40 P2 115.5(2)
C45 C40 H40A 106.3
C41 C40 H40A 106.3
P2 C40 H40A 106.3
B1 N1 C55 128.8(3)
B1 N1 C51 119.6(3)
C55 N1 C51 111.4(3)
N1 C51 C52 111.8(3)
N1 C51 H51A 109.3
C52 C51 H51A 109.3
N1 C51 H51B 109.3
C52 C51 H51B 109.3
H51A C51 H51B 107.9
C24 C25 C20 110.8(3)
C24 C25 H25A 109.5
C20 C25 H25A 109.5
C24 C25 H25B 109.5
C20 C25 H25B 109.5
H25A C25 H25B 108.1
C14 C13 C12 111.3(3)
C14 C13 H13A 109.4
C12 C13 H13A 109.4
C14 C13 H13B 109.4
C12 C13 H13B 109.4
H13A C13 H13B 108.0
C23 C22 C21 112.1(3)
C23 C22 H22A 109.2
C21 C22 H22A 109.2
C23 C22 H22B 109.2
C21 C22 H22B 109.2
H22A C22 H22B 107.9
C34 C35 C30 111.6(3)
C34 C35 H35A 109.3
C30 C35 H35A 109.3
C34 C35 H35B 109.3
C30 C35 H35B 109.3
H35A C35 H35B 108.0
C51 C52 C53 110.8(3)
C51 C52 H52A 109.5
C53 C52 H52A 109.5
C51 C52 H52B 109.5
C53 C52 H52B 109.5
H52A C52 H52B 108.1
N1 C55 C54 110.8(3)
N1 C55 H55A 109.5
C54 C55 H55A 109.5
N1 C55 H55B 109.5
C54 C55 H55B 109.5
H55A C55 H55B 108.1
C31 C30 C35 111.1(3)
C31 C30 P2 113.6(2)
C35 C30 P2 113.0(2)
C31 C30 H30A 106.2
C35 C30 H30A 106.2
P2 C30 H30A 106.2
C25 C20 C21 110.7(3)
C25 C20 P1 111.4(2)
C21 C20 P1 114.9(2)
C25 C20 H20A 106.4
C21 C20 H20A 106.4
P1 C20 H20A 106.4
C30 C31 C32 110.5(3)
C30 C31 H31A 109.5
C32 C31 H31A 109.5
C30 C31 H31B 109.5
C32 C31 H31B 109.5
H31A C31 H31B 108.1
C22 C23 C24 110.4(3)
C22 C23 H23A 109.6
C24 C23 H23A 109.6
C22 C23 H23B 109.6
C24 C23 H23B 109.6
H23A C23 H23B 108.1
C13 C14 C15 112.0(3)
C13 C14 H14A 109.2
C15 C14 H14A 109.2
C13 C14 H14B 109.2
C15 C14 H14B 109.2
H14A C14 H14B 107.9
C33 C32 C31 111.0(3)
C33 C32 H32A 109.4
C31 C32 H32A 109.4
C33 C32 H32B 109.4
C31 C32 H32B 109.4
H32A C32 H32B 108.0
C53 C54 C55 111.0(3)
C53 C54 H54A 109.4
C55 C54 H54A 109.4
C53 C54 H54B 109.4
C55 C54 H54B 109.4
H54A C54 H54B 108.0
C40 C41 C42 110.1(3)
C40 C41 H41A 109.6
C42 C41 H41A 109.6
C40 C41 H41B 109.6
C42 C41 H41B 109.6
H41A C41 H41B 108.2
C23 C24 C25 111.5(3)
C23 C24 H24A 109.3
C25 C24 H24A 109.3
C23 C24 H24B 109.3
C25 C24 H24B 109.3
H24A C24 H24B 108.0
C12 C11 C10 110.9(3)
C12 C11 H11A 109.5
C10 C11 H11A 109.5
C12 C11 H11B 109.5
C10 C11 H11B 109.5
H11A C11 H11B 108.1
C22 C21 C20 111.0(3)
C22 C21 H21A 109.4
C20 C21 H21A 109.4
C22 C21 H21B 109.4
C20 C21 H21B 109.4
H21A C21 H21B 108.0
C13 C12 C11 111.3(3)
C13 C12 H12A 109.4
C11 C12 H12A 109.4
C13 C12 H12B 109.4
C11 C12 H12B 109.4
H12A C12 H12B 108.0
C33 C34 C35 111.8(4)
C33 C34 H34A 109.3
C35 C34 H34A 109.3
C33 C34 H34B 109.3
C35 C34 H34B 109.3
H34A C34 H34B 107.9
C14 C15 C10 111.2(3)
C14 C15 H15A 109.4
C10 C15 H15A 109.4
C14 C15 H15B 109.4
C10 C15 H15B 109.4
H15A C15 H15B 108.0
C54 C53 C52 110.3(3)
C54 C53 H53A 109.6
C52 C53 H53A 109.6
C54 C53 H53B 109.6
C52 C53 H53B 109.6
H53A C53 H53B 108.1
C15 C10 C11 110.3(3)
C15 C10 P1 112.0(2)
C11 C10 P1 112.0(2)
C15 C10 H10A 107.4
C11 C10 H10A 107.4
P1 C10 H10A 107.4
C34 C33 C32 110.9(3)
C34 C33 H33A 109.5
C32 C33 H33A 109.5
C34 C33 H33B 109.5
C32 C33 H33B 109.5
H33A C33 H33B 108.1
C2 C1 P1 111.2(2)
C2 C1 H1A 109.4
P1 C1 H1A 109.4
C2 C1 H1B 109.4
P1 C1 H1B 109.4
H1A C1 H1B 108.0
C1 C2 P2 112.4(2)
C1 C2 H2A 109.1
P2 C2 H2A 109.1
C1 C2 H2B 109.1
P2 C2 H2B 109.1
H2A C2 H2B 107.9
N1 B1 Br2 115.3(2)
N1 B1 Pt1 126.2(2)
Br2 B1 Pt1 118.24(17)
C40 C45 C44 110.2(3)
C40 C45 H45A 109.6
C44 C45 H45A 109.6
C40 C45 H45B 109.6
C44 C45 H45B 109.6
H45A C45 H45B 108.1
C43 C42 C41 111.6(3)
C43 C42 H42A 109.3
C41 C42 H42A 109.3
C43 C42 H42B 109.3
C41 C42 H42B 109.3
H42A C42 H42B 108.0
C43 C44 C45 111.7(3)
C43 C44 H44A 109.3
C45 C44 H44A 109.3
C43 C44 H44B 109.3
C45 C44 H44B 109.3
H44A C44 H44B 107.9
C42 C43 C44 111.5(3)
C42 C43 H43A 109.3
C44 C43 H43A 109.3
C42 C43 H43B 109.3
C44 C43 H43B 109.3
H43A C43 H43B 108.0
C66A C60A C65A 118.3(3)
C66A C60A C61A 118.4(3)
C65A C60A C61A 123.3(6)
C60A C61A C62A 116.5(5)
C60A C61A H61A 121.8
C62A C61A H61A 121.8
C63A C62A C61A 124.0(6)
C63A C62A H62A 118.0
C61A C62A H62A 118.0
C64A C63A C62A 115.8(8)
C64A C63A H63A 122.1
C62A C63A H63A 122.1
C63A C64A C65A 124.0(6)
C63A C64A H64A 118.0
C65A C64A H64A 118.0
C60A C65A C64A 116.5(5)
C60A C65A H65A 121.8
C64A C65A H65A 121.8
C66B C60B C65B 118.3(3)
C66B C60B C61B 118.4(3)
C65B C60B C61B 123.3(6)
C60B C61B C62B 116.5(5)
C60B C61B H61B 121.8
C62B C61B H61B 121.8
C63B C62B C61B 124.0(6)
C63B C62B H62B 118.0
C61B C62B H62B 118.0
C64B C63B C62B 115.8(8)
C64B C63B H63B 122.1
C62B C63B H63B 122.1
C63B C64B C65B 123.9(6)
C63B C64B H64B 118.0
C65B C64B H64B 118.0
C60B C65B C64B 116.6(5)
C60B C65B H65B 121.7
C64B C65B H65B 121.7
C60B C66B H66D 109.5
C60B C66B H66E 109.5
H66D C66B H66E 109.5
C60B C66B H66F 109.5
H66D C66B H66F 109.5
H66E C66B H66F 109.5

loop_
_geom_bond_atom_site_label_1
_geom_bond_atom_site_label_2
_geom_bond_distance
Pt1 B1 2.068(3)
Pt1 P2 2.2148(8)
Pt1 P1 2.3567(8)
Pt1 Br1 2.5044(3)
P2 C40 1.840(3)
P2 C30 1.843(3)
P2 C2 1.849(3)
P1 C1 1.845(3)
P1 C20 1.846(3)
P1 C10 1.847(3)
C40 C45 1.535(5)
C40 C41 1.537(4)
C40 H40A 1.0000
N1 B1 1.400(4)
N1 C55 1.462(4)
N1 C51 1.475(4)
C51 C52 1.523(5)
C51 H51A 0.9900
C51 H51B 0.9900
C25 C24 1.533(4)
C25 C20 1.537(4)
C25 H25A 0.9900
C25 H25B 0.9900
C13 C14 1.515(6)
C13 C12 1.525(6)
C13 H13A 0.9900
C13 H13B 0.9900
C22 C23 1.523(5)
C22 C21 1.527(5)
C22 H22A 0.9900
C22 H22B 0.9900
C35 C34 1.529(5)
C35 C30 1.532(5)
C35 H35A 0.9900
C35 H35B 0.9900
C52 C53 1.524(5)
C52 H52A 0.9900
C52 H52B 0.9900
C55 C54 1.525(5)
C55 H55A 0.9900
C55 H55B 0.9900
C30 C31 1.531(5)
C30 H30A 1.0000
C20 C21 1.537(4)
C20 H20A 1.0000
C31 C32 1.537(5)
C31 H31A 0.9900
C31 H31B 0.9900
C23 C24 1.525(5)
C23 H23A 0.9900
C23 H23B 0.9900
C14 C15 1.524(5)
C14 H14A 0.9900
C14 H14B 0.9900
C32 C33 1.534(6)
C32 H32A 0.9900
C32 H32B 0.9900
C54 C53 1.520(5)
C54 H54A 0.9900
C54 H54B 0.9900
C41 C42 1.538(5)
C41 H41A 0.9900
C41 H41B 0.9900
C24 H24A 0.9900
C24 H24B 0.9900
C11 C12 1.530(5)
C11 C10 1.537(5)
C11 H11A 0.9900
C11 H11B 0.9900
C21 H21A 0.9900
C21 H21B 0.9900
C12 H12A 0.9900
C12 H12B 0.9900
C34 C33 1.516(7)
C34 H34A 0.9900
C34 H34B 0.9900
C15 C10 1.527(5)
C15 H15A 0.9900
C15 H15B 0.9900
C53 H53A 0.9900
C53 H53B 0.9900
C10 H10A 1.0000
C33 H33A 0.9900
C33 H33B 0.9900
Br2 B1 2.011(3)
C1 C2 1.539(4)
C1 H1A 0.9900
C1 H1B 0.9900
C2 H2A 0.9900
C2 H2B 0.9900
C45 C44 1.536(5)
C45 H45A 0.9900
C45 H45B 0.9900
C42 C43 1.518(6)
C42 H42A 0.9900
C42 H42B 0.9900
C44 C43 1.523(6)
C44 H44A 0.9900
C44 H44B 0.9900
C43 H43A 0.9900
C43 H43B 0.9900
C60A C66A 1.264(12)
C60A C65A 1.3891(12)
C60A C61A 1.3892(12)
C61A C62A 1.3902(12)
C61A H61A 0.9500
C62A C63A 1.3898(12)
C62A H62A 0.9500
C63A C64A 1.3895(12)
C63A H63A 0.9500
C64A C65A 1.3904(12)
C64A H64A 0.9500
C65A H65A 0.9500
C66A H66A 0.9800
C66A H66B 0.9800
C66A H66C 0.9800
C60B C66B 1.264(12)
C60B C65B 1.3889(12)
C60B C61B 1.3892(12)
C61B C62B 1.3904(12)
C61B H61B 0.9500
C62B C63B 1.3897(12)
C62B H62B 0.9500
C63B C64B 1.3895(12)
C63B H63B 0.9500
C64B C65B 1.3900(12)
C64B H64B 0.9500
C65B H65B 0.9500
C66B H66D 0.9800
C66B H66E 0.9800
C66B H66F 0.9800

loop_
_geom_torsion_atom_site_label_1
_geom_torsion_atom_site_label_2
_geom_torsion_atom_site_label_3
_geom_torsion_atom_site_label_4
_geom_torsion
B1 Pt1 P2 C40 60.63(15)
P1 Pt1 P2 C40 -125.42(12)
P1 Pt1 P2 C30 111.33(12)
B1 Pt1 P2 C2 178.94(15)
P1 Pt1 P2 C2 -7.11(11)
P2 Pt1 P1 C1 -12.66(11)
Br1 Pt1 P1 C1 167.96(11)
P2 Pt1 P1 C20 -127.63(11)
Br1 Pt1 P1 C20 52.98(11)
P2 Pt1 P1 C10 106.92(14)
Br1 Pt1 P1 C10 -72.46(14)
C30 P2 C40 C45 -174.4(2)
C2 P2 C40 C45 -66.9(2)
Pt1 P2 C40 C45 52.9(2)
C30 P2 C40 C41 -47.3(3)
C2 P2 C40 C41 60.2(3)
Pt1 P2 C40 C41 180.0(2)
B1 N1 C51 C52 119.1(3)
C55 N1 C51 C52 -57.8(4)
N1 C51 C52 C53 55.0(4)
B1 N1 C55 C54 -118.3(4)
C51 N1 C55 C54 58.4(4)
C34 C35 C30 C31 -54.7(4)
C34 C35 C30 P2 176.3(3)
C40 P2 C30 C31 173.0(2)
C2 P2 C30 C31 62.5(3)
Pt1 P2 C30 C31 -59.2(3)
C40 P2 C30 C35 -59.2(3)
C2 P2 C30 C35 -169.8(2)
Pt1 P2 C30 C35 68.6(3)
C24 C25 C20 C21 55.7(4)
C24 C25 C20 P1 -175.1(2)
C1 P1 C20 C25 -75.7(2)
C10 P1 C20 C25 174.8(2)
Pt1 P1 C20 C25 38.7(2)
C1 P1 C20 C21 51.2(3)
C10 P1 C20 C21 -58.3(3)
Pt1 P1 C20 C21 165.6(2)
C35 C30 C31 C32 55.7(4)
P2 C30 C31 C32 -175.5(2)
C21 C22 C23 C24 -55.9(4)
C12 C13 C14 C15 -54.5(5)
C30 C31 C32 C33 -56.8(4)
N1 C55 C54 C53 -57.0(4)
C45 C40 C41 C42 -57.8(4)
P2 C40 C41 C42 174.7(3)
C22 C23 C24 C25 56.1(4)
C20 C25 C24 C23 -56.5(4)
C23 C22 C21 C20 55.8(4)
C25 C20 C21 C22 -55.2(4)
P1 C20 C21 C22 177.5(2)
C14 C13 C12 C11 54.9(5)
C10 C11 C12 C13 -56.1(5)
C30 C35 C34 C33 54.6(5)
C13 C14 C15 C10 55.4(5)
C55 C54 C53 C52 54.3(4)
C51 C52 C53 C54 -53.2(4)
C14 C15 C10 C11 -55.9(4)
C14 C15 C10 P1 178.6(3)
C12 C11 C10 C15 56.5(4)
C12 C11 C10 P1 -178.0(3)
C1 P1 C10 C15 -179.8(2)
C20 P1 C10 C15 -68.9(3)
Pt1 P1 C10 C15 60.1(3)
C1 P1 C10 C11 55.6(3)
C20 P1 C10 C11 166.6(2)
Pt1 P1 C10 C11 -64.5(3)
C35 C34 C33 C32 -55.3(5)
C31 C32 C33 C34 56.6(5)
C20 P1 C1 C2 153.3(2)
C10 P1 C1 C2 -97.6(2)
Pt1 P1 C1 C2 34.5(2)
P1 C1 C2 P2 -42.7(3)
C40 P2 C2 C1 153.3(2)
C30 P2 C2 C1 -98.7(2)
Pt1 P2 C2 C1 30.9(2)
C55 N1 B1 Br2 -4.2(4)
C51 N1 B1 Br2 179.4(2)
C55 N1 B1 Pt1 170.0(3)
C51 N1 B1 Pt1 -6.4(4)
P2 Pt1 B1 N1 102.4(3)
Br1 Pt1 B1 N1 -78.4(3)
P2 Pt1 B1 Br2 -83.55(15)
Br1 Pt1 B1 Br2 95.62(15)
C41 C40 C45 C44 57.6(4)
P2 C40 C45 C44 -172.6(2)
C40 C41 C42 C43 56.4(4)
C40 C45 C44 C43 -56.0(4)
C41 C42 C43 C44 -54.8(4)
C45 C44 C43 C42 54.6(4)
C66A C60A C61A C62A 180.00(3)
C65A C60A C61A C62A 0.00(3)
C60A C61A C62A C63A 0.00(3)
C61A C62A C63A C64A -0.01(6)
C62A C63A C64A C65A 0.02(9)
C66A C60A C65A C64A 180.00(5)
C61A C60A C65A C64A 0.01(6)
C63A C64A C65A C60A -0.02(9)
C66B C60B C61B C62B 180.00(3)
C65B C60B C61B C62B 0.00(3)
C60B C61B C62B C63B 0.00(3)
C61B C62B C63B C64B 0.00(6)
C62B C63B C64B C65B 0.01(9)
C66B C60B C65B C64B -179.99(5)
C61B C60B C65B C64B 0.01(6)
C63B C64B C65B C60B -0.01(9)
